data_7161041
loop_
_publ_author_name
'Kim, Jiyool'
'Kang, Jueun'
'Han, Yongseong'
'Sim, Jinchan'
'Park, Young-Tae'
'Kim, Young-Joo'
'Kwon, Jaeyoung'
'Cho, Ja Young'
'Kim, Taejung'

_publ_section_title
;
 Synthesis-enabled conformational assignment of natural <i>N</i>-acyl
 L-phenylalanine derivatives from freshwater sponge-associated
 <i>Micromonospora</i> sp. MS-62.
;
_journal_issue 3
_journal_name_full 'Organic &amp; biomolecular chemistry'
_journal_page_first 597
_journal_page_last 600
_journal_paper_doi 10.1039/d5ob01886b
_journal_volume 24
_journal_year 2026
_chemical_absolute_configuration ad
_chemical_formula_moiety 'C19 H29 N O4, C H4 O '
_chemical_formula_sum 'C20 H33 N O5'
_chemical_formula_weight 367.47
_chemical_properties_physical Air-sensitive,Moisture-sensitive,Heat-sensitive
_space_group_crystal_system monoclinic
_space_group_IT_number 5
_space_group_name_Hall 'C 2y'
_space_group_name_H-M_alt 'C 1 2 1'
_atom_sites_solution_hydrogens geom
_audit_block_doi 10.5517/ccdc.csd.cc2pvxcv
_audit_creation_method SHELXL-2018/3
_audit_update_record
;
2025-11-23 deposited with the CCDC.	2025-12-22 downloaded from the CCDC.
;
_cell_angle_alpha 90
_cell_angle_beta 95.926(4)
_cell_angle_gamma 90
_cell_formula_units_Z 4
_cell_length_a 16.744(2)
_cell_length_b 5.1551(7)
_cell_length_c 25.863(4)
_cell_measurement_reflns_used 5812
_cell_measurement_temperature 223(2)
_cell_measurement_theta_max 24.62
_cell_measurement_theta_min 2.38
_cell_volume 2220.5(5)
_computing_cell_refinement 'Bruker SAINT'
_computing_data_collection 'Bruker APEX2'
_computing_data_reduction 'Bruker SAINT'
_computing_molecular_graphics 'Bruker SHELXTL'
_computing_publication_material 'Bruker SHELXTL'
_computing_structure_refinement 'SHELXL-2018/3 (Sheldrick, 2018)'
_computing_structure_solution 'SHELXT 2014/5 (Sheldrick, 2014)'
_diffrn_ambient_temperature 223(2)
_diffrn_measured_fraction_theta_full 0.999
_diffrn_measured_fraction_theta_max 0.997
_diffrn_measurement_device_type 'Bruker APEX-II CCD'
_diffrn_measurement_method '\f and \w scans'
_diffrn_radiation_type MoK\a
_diffrn_radiation_wavelength 0.71073
_diffrn_reflns_av_R_equivalents 0.0779
_diffrn_reflns_av_unetI/netI 0.0645
_diffrn_reflns_Laue_measured_fraction_full 0.999
_diffrn_reflns_Laue_measured_fraction_max 0.997
_diffrn_reflns_limit_h_max 22
_diffrn_reflns_limit_h_min -22
_diffrn_reflns_limit_k_max 6
_diffrn_reflns_limit_k_min -6
_diffrn_reflns_limit_l_max 34
_diffrn_reflns_limit_l_min -34
_diffrn_reflns_number 40501
_diffrn_reflns_point_group_measured_fraction_full 0.999
_diffrn_reflns_point_group_measured_fraction_max 0.995
_diffrn_reflns_theta_full 25.242
_diffrn_reflns_theta_max 28.453
_diffrn_reflns_theta_min 2.375
_exptl_absorpt_coefficient_mu 0.078
_exptl_absorpt_correction_T_max 0.7457
_exptl_absorpt_correction_T_min 0.6774
_exptl_absorpt_correction_type multi-scan
_exptl_absorpt_process_details SADABS
_exptl_crystal_colour colourless
_exptl_crystal_density_diffrn 1.099
_exptl_crystal_description NEEDLE
_exptl_crystal_F_000 800
_exptl_crystal_size_max 0.357
_exptl_crystal_size_mid 0.096
_exptl_crystal_size_min 0.052
_refine_diff_density_max 0.439
_refine_diff_density_min -0.283
_refine_diff_density_rms 0.060
_refine_ls_abs_structure_details
; 
 Flack x determined using 857 quotients [(I+)-(I-)]/[(I+)+(I-)] 
 (Parsons, Flack and Wagner, Acta Cryst. B69 (2013) 249-259). 
;
_refine_ls_abs_structure_Flack -0.6(6)
_refine_ls_extinction_coef 0.012(4)
_refine_ls_extinction_expression Fc^*^=kFc[1+0.001xFc^2^\l^3^/sin(2\q)]^-1/4^
_refine_ls_extinction_method 'SHELXL-2018/3 (Sheldrick 2018)'
_refine_ls_goodness_of_fit_ref 1.027
_refine_ls_hydrogen_treatment constr
_refine_ls_matrix_type full
_refine_ls_number_parameters 236
_refine_ls_number_reflns 5577
_refine_ls_number_restraints 23
_refine_ls_restrained_S_all 1.028
_refine_ls_R_factor_all 0.1796
_refine_ls_R_factor_gt 0.0860
_refine_ls_shift/su_max 0.000
_refine_ls_shift/su_mean 0.000
_refine_ls_structure_factor_coef Fsqd
_refine_ls_weighting_details 'w=1/[\s^2^(Fo^2^)+(0.1599P)^2^+0.7032P] where P=(Fo^2^+2Fc^2^)/3'
_refine_ls_weighting_scheme calc
_refine_ls_wR_factor_gt 0.2340
_refine_ls_wR_factor_ref 0.3008
_reflns_Friedel_coverage 0.798
_reflns_Friedel_fraction_full 0.999
_reflns_Friedel_fraction_max 0.991
_reflns_number_gt 2691
_reflns_number_total 5577
_reflns_threshold_expression 'I > 2\s(I)'
_cod_data_source_file d5ob01886b2.cif
_cod_data_source_block N2H2Nakdong_a
_cod_original_sg_symbol_H-M 'C 2'
_cod_database_code 7161041
_shelx_shelxl_version_number 2018/3
_shelx_space_group_comment
; 
The symmetry employed for this shelxl refinement is uniquely defined 
by the following loop, which should always be used as a source of 
symmetry information in preference to the above space-group names. 
They are only intended as comments. 
;
_shelx_estimated_absorpt_t_min 0.973
_shelx_estimated_absorpt_t_max 0.996

loop_
_space_group_symop_operation_xyz
'x, y, z'
'-x, y, -z'
'x+1/2, y+1/2, z'
'-x+1/2, y+1/2, -z'

loop_
_atom_site_label
_atom_site_type_symbol
_atom_site_fract_x
_atom_site_fract_y
_atom_site_fract_z
_atom_site_U_iso_or_equiv
_atom_site_adp_type
_atom_site_occupancy
_atom_site_site_symmetry_order
_atom_site_calc_flag
_atom_site_refinement_flags_posn
_atom_site_refinement_flags_adp
_atom_site_refinement_flags_occupancy
_atom_site_disorder_assembly
_atom_site_disorder_group
O1 O 0.3807(3) 0.3702(14) 0.4085(2) 0.106(2) Uani 1 1 d . . . . .
H1O H 0.383409 0.340277 0.440181 0.160 Uiso 1 1 calc R U . . .
O2 O 0.5131(3) 0.3882(13) 0.42479(17) 0.0942(16) Uani 1 1 d . . . . .
O3 O 0.5497(2) 0.9467(8) 0.32818(19) 0.0768(14) Uani 1 1 d . . . . .
O4 O 0.6967(2) 0.4553(8) 0.32415(19) 0.0736(13) Uani 1 1 d . . . . .
O5 O 0.3775(3) 0.1952(13) 0.50235(17) 0.108(2) Uani 1 1 d . . . . .
H5O H 0.406142 0.261883 0.526903 0.161 Uiso 1 1 calc R U . . .
N1 N 0.5349(2) 0.5111(9) 0.32575(18) 0.0524(11) Uani 1 1 d . . . . .
H1N H 0.557138 0.363416 0.319491 0.063 Uiso 1 1 calc R U . . .
C1 C 0.4541(3) 0.4096(12) 0.3948(2) 0.0604(14) Uani 1 1 d . . . . .
C2 C 0.4541(3) 0.5105(11) 0.3399(2) 0.0525(13) Uani 1 1 d . . . . .
H2 H 0.435826 0.693129 0.339887 0.063 Uiso 1 1 calc R U . . .
C3 C 0.3954(3) 0.3614(12) 0.3008(2) 0.0597(14) Uani 1 1 d . . . . .
H3A H 0.413500 0.181234 0.298817 0.072 Uiso 1 1 calc R U . . .
H3AB H 0.342157 0.359970 0.313337 0.072 Uiso 1 1 calc R U . . .
C4 C 0.3892(3) 0.4785(12) 0.2477(2) 0.0588(14) Uani 1 1 d . . . . .
C5 C 0.3395(4) 0.6893(14) 0.2363(2) 0.0725(17) Uani 1 1 d . . . . .
H5 H 0.309758 0.759238 0.261876 0.087 Uiso 1 1 calc R U . . .
C6 C 0.3335(5) 0.7985(18) 0.1863(3) 0.099(3) Uani 1 1 d . . . . .
H6 H 0.299776 0.942003 0.178607 0.118 Uiso 1 1 calc R U . . .
C7 C 0.3758(6) 0.700(2) 0.1493(3) 0.108(3) Uani 1 1 d . . . . .
H7 H 0.371167 0.772239 0.115830 0.129 Uiso 1 1 calc R U . . .
C8 C 0.4249(6) 0.494(3) 0.1609(3) 0.119(3) Uani 1 1 d . . . . .
H8 H 0.454536 0.425705 0.135097 0.143 Uiso 1 1 calc R U . . .
C9 C 0.4323(4) 0.3856(18) 0.2085(3) 0.088(2) Uani 1 1 d . . . . .
H9 H 0.467341 0.244401 0.215365 0.106 Uiso 1 1 calc R U . . .
C10 C 0.5776(3) 0.7289(11) 0.3217(2) 0.0541(13) Uani 1 1 d . . . . .
C11 C 0.6623(3) 0.6929(12) 0.3064(2) 0.0610(14) Uani 1 1 d . . . . .
H11 H 0.696731 0.838344 0.320246 0.073 Uiso 1 1 calc R U . . .
C12 C 0.7175(4) 0.4432(17) 0.3778(3) 0.090(2) Uani 1 1 d . . . . .
H12A H 0.740594 0.274684 0.386851 0.135 Uiso 1 1 calc R U . . .
H12B H 0.756351 0.577706 0.388111 0.135 Uiso 1 1 calc R U . . .
H12C H 0.669851 0.468636 0.395586 0.135 Uiso 1 1 calc R U . . .
C13 C 0.6648(4) 0.6719(17) 0.2478(3) 0.091(2) Uani 1 1 d . . . . .
H13A H 0.721257 0.663151 0.240994 0.109 Uiso 1 1 calc R U . . .
H13B H 0.639694 0.507358 0.236279 0.109 Uiso 1 1 calc R U . . .
C14 C 0.6261(5) 0.8802(19) 0.2157(3) 0.099(2) Uani 1 1 d . . . . .
H14A H 0.646163 1.047412 0.229575 0.119 Uiso 1 1 calc R U . . .
H14B H 0.568174 0.874842 0.218464 0.119 Uiso 1 1 calc R U . . .
C15 C 0.6397(6) 0.866(2) 0.1589(3) 0.110(3) Uani 1 1 d . . . . .
H15A H 0.697697 0.854998 0.156801 0.132 Uiso 1 1 calc R U . . .
H15B H 0.616103 0.703029 0.144889 0.132 Uiso 1 1 calc R U . . .
C16 C 0.6078(9) 1.078(3) 0.1247(4) 0.159(5) Uani 1 1 d D . . . .
H16A H 0.549194 1.082190 0.123855 0.191 Uiso 1 1 calc R U . . .
H16B H 0.628574 1.243926 0.139103 0.191 Uiso 1 1 calc R U . . .
C17 C 0.6296(9) 1.052(3) 0.0716(4) 0.173(5) Uani 1 1 d D U . . .
H17A H 0.686365 1.002535 0.074093 0.207 Uiso 1 1 calc R U . . .
H17B H 0.598962 0.904739 0.055730 0.207 Uiso 1 1 calc R U . . .
C18 C 0.619(2) 1.267(4) 0.0355(7) 0.39(2) Uani 1 1 d D U . . .
H18A H 0.652983 1.411525 0.048583 0.469 Uiso 1 1 calc R U . . .
H18B H 0.562758 1.325402 0.033215 0.469 Uiso 1 1 calc R U . . .
C19 C 0.6386(15) 1.194(7) -0.0161(7) 0.315(13) Uani 1 1 d D U . . .
H19A H 0.630710 1.341622 -0.039257 0.472 Uiso 1 1 calc R U . . .
H19B H 0.694205 1.138598 -0.013997 0.472 Uiso 1 1 calc R U . . .
H19C H 0.604058 1.052549 -0.029352 0.472 Uiso 1 1 calc R U . . .
C20 C 0.3646(8) -0.062(2) 0.5132(4) 0.143(4) Uani 1 1 d . . . . .
H20A H 0.359756 -0.161489 0.481175 0.215 Uiso 1 1 calc R U . . .
H20B H 0.315480 -0.079063 0.529871 0.215 Uiso 1 1 calc R U . . .
H20C H 0.409375 -0.127976 0.536314 0.215 Uiso 1 1 calc R U . . .

loop_
_atom_site_aniso_label
_atom_site_aniso_U_11
_atom_site_aniso_U_22
_atom_site_aniso_U_33
_atom_site_aniso_U_23
_atom_site_aniso_U_13
_atom_site_aniso_U_12
O1 0.061(3) 0.162(5) 0.093(3) 0.040(3) -0.003(2) -0.047(3)
O2 0.066(3) 0.140(5) 0.073(3) 0.011(3) -0.012(2) -0.003(3)
O3 0.066(2) 0.035(2) 0.132(4) 0.002(2) 0.023(2) -0.0039(19)
O4 0.056(2) 0.057(3) 0.111(3) -0.009(2) 0.020(2) -0.0014(19)
O5 0.117(4) 0.129(5) 0.071(3) 0.020(3) -0.013(3) -0.058(4)
N1 0.039(2) 0.034(2) 0.084(3) 0.002(2) 0.0049(18) -0.0032(17)
C1 0.049(3) 0.057(3) 0.074(3) 0.005(3) -0.002(2) -0.008(3)
C2 0.037(2) 0.048(3) 0.072(3) 0.005(3) 0.002(2) -0.007(2)
C3 0.045(3) 0.056(3) 0.075(4) 0.000(3) -0.010(2) -0.004(2)
C4 0.046(3) 0.063(4) 0.066(3) -0.002(3) -0.002(2) 0.001(3)
C5 0.065(4) 0.070(4) 0.081(4) 0.009(3) -0.001(3) 0.016(3)
C6 0.103(5) 0.105(7) 0.086(5) 0.019(4) -0.003(4) 0.023(5)
C7 0.114(6) 0.133(8) 0.075(5) 0.020(6) 0.002(5) -0.009(6)
C8 0.107(6) 0.179(10) 0.072(5) -0.009(6) 0.015(4) 0.024(7)
C9 0.081(4) 0.103(6) 0.082(5) -0.011(4) 0.010(3) 0.027(4)
C10 0.053(3) 0.039(3) 0.070(3) -0.004(3) 0.001(2) -0.007(3)
C11 0.049(3) 0.056(3) 0.078(4) -0.001(3) 0.011(2) -0.010(3)
C12 0.060(4) 0.095(5) 0.112(6) 0.017(4) -0.005(3) -0.006(4)
C13 0.078(4) 0.080(5) 0.116(6) -0.003(5) 0.020(4) 0.003(4)
C14 0.092(5) 0.100(6) 0.109(6) -0.007(5) 0.027(4) 0.017(5)
C15 0.146(8) 0.097(6) 0.087(5) 0.007(5) 0.009(5) -0.009(6)
C16 0.236(15) 0.128(10) 0.117(8) 0.015(7) 0.034(8) 0.026(9)
C17 0.187(7) 0.170(7) 0.162(7) 0.013(6) 0.019(6) -0.003(6)
C18 0.39(2) 0.39(2) 0.39(2) -0.001(7) 0.041(7) -0.001(7)
C19 0.324(17) 0.327(18) 0.296(16) 0.008(12) 0.047(12) -0.012(13)
C20 0.200(11) 0.120(9) 0.106(6) 0.018(6) -0.005(7) -0.063(8)

loop_
_atom_type_symbol
_atom_type_description
_atom_type_scat_dispersion_real
_atom_type_scat_dispersion_imag
_atom_type_scat_source
C C 0.0033 0.0016 'International Tables Vol C Tables 4.2.6.8 and 6.1.1.4'
H H 0.0000 0.0000 'International Tables Vol C Tables 4.2.6.8 and 6.1.1.4'
N N 0.0061 0.0033 'International Tables Vol C Tables 4.2.6.8 and 6.1.1.4'
O O 0.0106 0.0060 'International Tables Vol C Tables 4.2.6.8 and 6.1.1.4'

loop_
_geom_angle_atom_site_label_1
_geom_angle_atom_site_label_2
_geom_angle_atom_site_label_3
_geom_angle
_geom_angle_site_symmetry_1
_geom_angle_site_symmetry_3
_geom_angle_publ_flag
C1 O1 H1O 109.5 . . ?
C12 O4 C11 114.4(5) . . ?
C20 O5 H5O 109.5 . . ?
C10 N1 C2 123.0(4) . . ?
C10 N1 H1N 118.5 . . ?
C2 N1 H1N 118.5 . . ?
O2 C1 O1 122.4(5) . . ?
O2 C1 C2 124.1(5) . . ?
O1 C1 C2 113.1(4) . . ?
N1 C2 C1 109.3(4) . . ?
N1 C2 C3 112.8(4) . . ?
C1 C2 C3 112.5(4) . . ?
N1 C2 H2 107.3 . . ?
C1 C2 H2 107.3 . . ?
C3 C2 H2 107.3 . . ?
C4 C3 C2 112.4(5) . . ?
C4 C3 H3A 109.1 . . ?
C2 C3 H3A 109.1 . . ?
C4 C3 H3AB 109.1 . . ?
C2 C3 H3AB 109.1 . . ?
H3A C3 H3AB 107.9 . . ?
C5 C4 C9 117.6(6) . . ?
C5 C4 C3 119.8(5) . . ?
C9 C4 C3 122.6(6) . . ?
C4 C5 C6 119.7(6) . . ?
C4 C5 H5 120.2 . . ?
C6 C5 H5 120.2 . . ?
C7 C6 C5 120.6(8) . . ?
C7 C6 H6 119.7 . . ?
C5 C6 H6 119.7 . . ?
C6 C7 C8 119.4(8) . . ?
C6 C7 H7 120.3 . . ?
C8 C7 H7 120.3 . . ?
C9 C8 C7 121.5(8) . . ?
C9 C8 H8 119.2 . . ?
C7 C8 H8 119.2 . . ?
C8 C9 C4 121.2(8) . . ?
C8 C9 H9 119.4 . . ?
C4 C9 H9 119.4 . . ?
O3 C10 N1 122.6(5) . . ?
O3 C10 C11 121.5(5) . . ?
N1 C10 C11 115.9(5) . . ?
O4 C11 C10 112.4(4) . . ?
O4 C11 C13 102.1(5) . . ?
C10 C11 C13 112.9(5) . . ?
O4 C11 H11 109.7 . . ?
C10 C11 H11 109.7 . . ?
C13 C11 H11 109.7 . . ?
O4 C12 H12A 109.5 . . ?
O4 C12 H12B 109.5 . . ?
H12A C12 H12B 109.5 . . ?
O4 C12 H12C 109.5 . . ?
H12A C12 H12C 109.5 . . ?
H12B C12 H12C 109.5 . . ?
C14 C13 C11 117.1(6) . . ?
C14 C13 H13A 108.0 . . ?
C11 C13 H13A 108.0 . . ?
C14 C13 H13B 108.0 . . ?
C11 C13 H13B 108.0 . . ?
H13A C13 H13B 107.3 . . ?
C13 C14 C15 114.3(7) . . ?
C13 C14 H14A 108.7 . . ?
C15 C14 H14A 108.7 . . ?
C13 C14 H14B 108.7 . . ?
C15 C14 H14B 108.7 . . ?
H14A C14 H14B 107.6 . . ?
C16 C15 C14 117.7(9) . . ?
C16 C15 H15A 107.9 . . ?
C14 C15 H15A 107.9 . . ?
C16 C15 H15B 107.9 . . ?
C14 C15 H15B 107.9 . . ?
H15A C15 H15B 107.2 . . ?
C17 C16 C15 112.5(11) . . ?
C17 C16 H16A 109.1 . . ?
C15 C16 H16A 109.1 . . ?
C17 C16 H16B 109.1 . . ?
C15 C16 H16B 109.1 . . ?
H16A C16 H16B 107.8 . . ?
C18 C17 C16 120.3(14) . . ?
C18 C17 H17A 107.2 . . ?
C16 C17 H17A 107.2 . . ?
C18 C17 H17B 107.2 . . ?
C16 C17 H17B 107.2 . . ?
H17A C17 H17B 106.9 . . ?
C17 C18 C19 111.5(17) . . ?
C17 C18 H18A 109.3 . . ?
C19 C18 H18A 109.3 . . ?
C17 C18 H18B 109.3 . . ?
C19 C18 H18B 109.3 . . ?
H18A C18 H18B 108.0 . . ?
C18 C19 H19A 109.5 . . ?
C18 C19 H19B 109.5 . . ?
H19A C19 H19B 109.5 . . ?
C18 C19 H19C 109.5 . . ?
H19A C19 H19C 109.5 . . ?
H19B C19 H19C 109.5 . . ?
O5 C20 H20A 109.5 . . ?
O5 C20 H20B 109.5 . . ?
H20A C20 H20B 109.5 . . ?
O5 C20 H20C 109.5 . . ?
H20A C20 H20C 109.5 . . ?
H20B C20 H20C 109.5 . . ?

loop_
_geom_bond_atom_site_label_1
_geom_bond_atom_site_label_2
_geom_bond_distance
_geom_bond_site_symmetry_2
_geom_bond_publ_flag
O1 C1 1.331(7) . ?
O1 H1O 0.8300 . ?
O2 C1 1.196(7) . ?
O3 C10 1.234(6) . ?
O4 C12 1.396(8) . ?
O4 C11 1.410(8) . ?
O5 C20 1.379(13) . ?
O5 H5O 0.8300 . ?
N1 C10 1.340(7) . ?
N1 C2 1.437(6) . ?
N1 H1N 0.8700 . ?
C1 C2 1.512(8) . ?
C2 C3 1.541(7) . ?
C2 H2 0.9900 . ?
C3 C4 1.495(8) . ?
C3 H3A 0.9800 . ?
C3 H3AB 0.9800 . ?
C4 C5 1.382(8) . ?
C4 C9 1.389(9) . ?
C5 C6 1.403(10) . ?
C5 H5 0.9400 . ?
C6 C7 1.347(13) . ?
C6 H6 0.9400 . ?
C7 C8 1.356(15) . ?
C7 H7 0.9400 . ?
C8 C9 1.346(12) . ?
C8 H8 0.9400 . ?
C9 H9 0.9400 . ?
C10 C11 1.523(8) . ?
C11 C13 1.524(10) . ?
C11 H11 0.9900 . ?
C12 H12A 0.9700 . ?
C12 H12B 0.9700 . ?
C12 H12C 0.9700 . ?
C13 C14 1.468(11) . ?
C13 H13A 0.9800 . ?
C13 H13B 0.9800 . ?
C14 C15 1.510(11) . ?
C14 H14A 0.9800 . ?
C14 H14B 0.9800 . ?
C15 C16 1.475(15) . ?
C15 H15A 0.9800 . ?
C15 H15B 0.9800 . ?
C16 C17 1.463(6) . ?
C16 H16A 0.9800 . ?
C16 H16B 0.9800 . ?
C17 C18 1.449(5) . ?
C17 H17A 0.9800 . ?
C17 H17B 0.9800 . ?
C18 C19 1.458(7) . ?
C18 H18A 0.9800 . ?
C18 H18B 0.9800 . ?
C19 H19A 0.9700 . ?
C19 H19B 0.9700 . ?
C19 H19C 0.9700 . ?
C20 H20A 0.9700 . ?
C20 H20B 0.9700 . ?
C20 H20C 0.9700 . ?
